data_7044435
loop_
_publ_author_name
'Liu, Jian-Qiang'
'Wang, Jun'
'Li, Baohong'
'Lu, Lu'
'Sakiyama, Hiroshi'
'Kumar, Abhinav'

_publ_section_title
;
 An unusual zig-zag 1D copper(II) coordination polymer displaying magnetic
 phase transition
;
_journal_name_full 'Dalton Trans.'
_journal_paper_doi 10.1039/C7DT03539J
_journal_year 2017
_chemical_formula_moiety 'C28 H24 Cu N4 O6'
_chemical_formula_sum 'C28 H24 Cu N4 O6'
_chemical_formula_weight 576.05
_space_group_crystal_system monoclinic
_space_group_IT_number 5
_space_group_name_Hall 'C 2y'
_space_group_name_H-M_alt 'C 1 2 1'
_symmetry_space_group_name_Hall 'C 2y'
_symmetry_space_group_name_H-M 'C 1 2 1'
_atom_sites_solution_hydrogens geom
_audit_creation_method SHELXL-2014/6
_audit_update_record
;
2017-10-05 deposited with the CCDC.
2017-10-06 downloaded from the CCDC.
;
_cell_angle_alpha 90
_cell_angle_beta 124.6350(10)
_cell_angle_gamma 90
_cell_formula_units_Z 4
_cell_length_a 14.8222(12)
_cell_length_b 18.034(2)
_cell_length_c 11.3463(12)
_cell_measurement_reflns_used 3725
_cell_measurement_temperature 293(2)
_cell_measurement_theta_max 26.3709
_cell_measurement_theta_min 2.2587
_cell_volume 2495.4(4)
_computing_cell_refinement 'SAINT v8.37A (Bruker, 2015)'
_computing_data_collection APEX
_computing_data_reduction 'SAINT v8.37A (Bruker, 2015)'
_computing_molecular_graphics ORTEP
_computing_publication_material 'Olex2 (Dolomanov et al., 2009)'
_computing_structure_refinement 'SHELXL-2014/6 (Sheldrick, 2014)'
_computing_structure_solution 'ShelXT (Sheldrick, 2015)'
_diffrn_ambient_temperature 293(2)
_diffrn_measured_fraction_theta_full 0.998
_diffrn_measured_fraction_theta_max 0.989
_diffrn_measurement_device_type 'Bruker SMART APEX diffractometer'
_diffrn_radiation_type MoK\a
_diffrn_radiation_wavelength 0.71073
_diffrn_reflns_av_R_equivalents 0.0328
_diffrn_reflns_av_unetI/netI 0.0480
_diffrn_reflns_Laue_measured_fraction_full 0.998
_diffrn_reflns_Laue_measured_fraction_max 0.989
_diffrn_reflns_limit_h_max 19
_diffrn_reflns_limit_h_min -19
_diffrn_reflns_limit_k_max 23
_diffrn_reflns_limit_k_min -23
_diffrn_reflns_limit_l_max 14
_diffrn_reflns_limit_l_min -14
_diffrn_reflns_number 12071
_diffrn_reflns_point_group_measured_fraction_full 0.998
_diffrn_reflns_point_group_measured_fraction_max 0.989
_diffrn_reflns_theta_full 25.242
_diffrn_reflns_theta_max 27.489
_diffrn_reflns_theta_min 3.141
_exptl_absorpt_coefficient_mu 0.928
_exptl_absorpt_correction_T_max 1
_exptl_absorpt_correction_T_min 0.787655
_exptl_absorpt_correction_type multi-scan
_exptl_crystal_colour blue
_exptl_crystal_density_diffrn 1.533
_exptl_crystal_description prism
_exptl_crystal_F_000 1188
_exptl_crystal_size_max 0.22
_exptl_crystal_size_mid 0.16
_exptl_crystal_size_min 0.10
_refine_diff_density_max 0.411
_refine_diff_density_min -0.266
_refine_diff_density_rms 0.052
_refine_ls_abs_structure_details
;
 Refined as an inversion twin.
;
_refine_ls_abs_structure_Flack 0.42(3)
_refine_ls_extinction_method none
_refine_ls_goodness_of_fit_ref 1.035
_refine_ls_hydrogen_treatment constr
_refine_ls_matrix_type full
_refine_ls_number_parameters 339
_refine_ls_number_reflns 5548
_refine_ls_number_restraints 39
_refine_ls_restrained_S_all 1.236
_refine_ls_R_factor_all 0.0617
_refine_ls_R_factor_gt 0.0463
_refine_ls_shift/su_max 0.001
_refine_ls_shift/su_mean 0.001
_refine_ls_structure_factor_coef Fsqd
_refine_ls_weighting_details 'w=1/[\s^2^(Fo^2^)+(0.0661P)^2^+0.5718P] where P=(Fo^2^+2Fc^2^)/3'
_refine_ls_weighting_scheme calc
_refine_ls_wR_factor_gt 0.1132
_refine_ls_wR_factor_ref 0.1217
_reflns_Friedel_coverage 0.939
_reflns_Friedel_fraction_full 0.999
_reflns_Friedel_fraction_max 0.990
_reflns_number_gt 4467
_reflns_number_total 5548
_reflns_threshold_expression 'I > 2\s(I)'
_cod_data_source_file c7dt03539j2.cif
_cod_data_source_block cu
_cod_database_code 7044435
_shelx_shelxl_version_number 2017/1
_shelx_space_group_comment
;
The symmetry employed for this shelxl refinement is uniquely defined
by the following loop, which should always be used as a source of
symmetry information in preference to the above space-group names.
They are only intended as comments.
;
_shelx_estimated_absorpt_t_min 0.787655
_shelx_estimated_absorpt_t_max 1
_shelxl_version_number 2014/6

loop_
_space_group_symop_operation_xyz
'x, y, z'
'-x, y, -z'
'x+1/2, y+1/2, z'
'-x+1/2, y+1/2, -z'

loop_
_atom_site_label
_atom_site_type_symbol
_atom_site_fract_x
_atom_site_fract_y
_atom_site_fract_z
_atom_site_U_iso_or_equiv
_atom_site_adp_type
_atom_site_occupancy
_atom_site_site_symmetry_order
_atom_site_calc_flag
_atom_site_refinement_flags_posn
_atom_site_refinement_flags_adp
_atom_site_refinement_flags_occupancy
_atom_site_disorder_assembly
_atom_site_disorder_group
Cu1 Cu 0.72069(7) 0.49853(8) 0.84992(9) 0.0267(2) Uani 0.6334(18) 1 d . . P A 1
Cu2 Cu 0.77937(13) 0.4935(2) 0.64804(17) 0.0323(6) Uani 0.3666(18) 1 d . . P A 2
O1 O 0.7728(4) 0.5966(3) 0.8765(5) 0.0594(12) Uani 1 1 d . . . . .
O2 O 0.8160(4) 0.5894(2) 0.7163(5) 0.0591(12) Uani 1 1 d . . . . .
O3 O 0.8905(3) 0.9314(2) 0.8527(4) 0.0426(9) Uani 1 1 d . . . . .
O4 O 0.6776(4) 0.4012(2) 0.7876(5) 0.0587(12) Uani 1 1 d . . . . .
O5 O 0.7284(4) 0.4003(3) 0.6364(5) 0.0616(12) Uani 1 1 d . . . . .
O6 O 0.6102(3) 0.0613(2) 0.6446(4) 0.0448(10) Uani 1 1 d . . . . .
N1 N 0.5590(4) 0.5342(3) 0.7102(5) 0.0463(12) Uani 1 1 d . . . . .
H1 H 0.6264 0.5191 0.7739 0.056 Uiso 0.3666(18) 1 calc R U P A 2
N2 N 0.3832(5) 0.5331(3) 0.5357(6) 0.0548(14) Uani 1 1 d . . . . .
H2 H 0.3178 0.5170 0.4668 0.066 Uiso 0.6334(18) 1 calc R U P A 1
N3 N 0.8721(4) 0.4614(3) 1.0244(6) 0.0469(12) Uani 1 1 d . . . . .
H3 H 0.8064 0.4776 0.9564 0.056 Uiso 0.3666(18) 1 calc R U P A 2
N4 N 1.0485(5) 0.4605(3) 1.1994(6) 0.0540(15) Uani 1 1 d . . . . .
H4 H 1.1156 0.4762 1.2629 0.065 Uiso 0.6334(18) 1 calc R U P A 1
C1 C 0.8041(4) 0.6240(3) 0.8017(6) 0.0383(13) Uani 1 1 d . . . . .
C2 C 0.8277(3) 0.70600(16) 0.8191(4) 0.0306(11) Uani 1 1 d G . . . .
C3 C 0.8745(3) 0.73883(19) 0.7550(4) 0.0377(13) Uani 1 1 d G . . . .
H3A H 0.8921 0.7101 0.7027 0.045 Uiso 1 1 calc R U . . .
C4 C 0.8950(3) 0.8146(2) 0.7691(4) 0.0411(14) Uani 1 1 d G . . . .
H4A H 0.9263 0.8366 0.7262 0.049 Uiso 1 1 calc R U . . .
C5 C 0.8687(3) 0.85763(16) 0.8473(4) 0.0333(12) Uani 1 1 d G . . . .
C6 C 0.8220(3) 0.82480(19) 0.9114(4) 0.0399(13) Uani 1 1 d G . . . .
H6 H 0.8044 0.8536 0.9637 0.048 Uiso 1 1 calc R U . . .
C7 C 0.8015(3) 0.74898(19) 0.8973(3) 0.0363(12) Uani 1 1 d G . . . .
H7 H 0.7702 0.7270 0.9401 0.044 Uiso 1 1 calc R U . . .
C8 C 0.8810(5) 0.9771(3) 0.9495(6) 0.0400(14) Uani 1 1 d . . . . .
H8A H 0.9098 0.9511 1.0390 0.048 Uiso 1 1 calc R U . . .
H8B H 0.8047 0.9890 0.9077 0.048 Uiso 1 1 calc R U . . .
C9 C 0.9453(4) 1.0469(3) 0.9761(4) 0.0364(12) Uani 1 1 d D . . . .
C10 C 0.8923(4) 1.1143(3) 0.9530(5) 0.0576(17) Uani 1 1 d D U . . .
H10 H 0.8190 1.1143 0.9210 0.069 Uiso 1 1 calc R U . . .
C11 C 0.9461(4) 1.1826(3) 0.9764(8) 0.082(3) Uani 1 1 d D U . . .
H11 H 0.9088 1.2270 0.9600 0.098 Uiso 1 1 calc R U . . .
C12 C 0.6942(4) 0.3686(3) 0.7021(6) 0.0365(13) Uani 1 1 d . . . . .
C13 C 0.6712(3) 0.28678(16) 0.6808(4) 0.0313(11) Uani 1 1 d G . . . .
C14 C 0.6966(3) 0.24507(19) 0.6004(3) 0.0380(13) Uani 1 1 d G . . . .
H14 H 0.7269 0.2680 0.5569 0.046 Uiso 1 1 calc R U . . .
C15 C 0.6770(3) 0.16915(19) 0.5849(3) 0.0365(12) Uani 1 1 d G . . . .
H15 H 0.6940 0.1412 0.5311 0.044 Uiso 1 1 calc R U . . .
C16 C 0.6318(3) 0.13494(16) 0.6499(4) 0.0343(12) Uani 1 1 d G . . . .
C17 C 0.6063(3) 0.1767(2) 0.7303(4) 0.0411(14) Uani 1 1 d G . . . .
H17 H 0.5761 0.1538 0.7737 0.049 Uiso 1 1 calc R U . . .
C18 C 0.6260(3) 0.25257(19) 0.7457(3) 0.0391(13) Uani 1 1 d G . . . .
H18 H 0.6090 0.2805 0.7995 0.047 Uiso 1 1 calc R U . . .
C19 C 0.6165(5) 0.0163(3) 0.5443(6) 0.0430(16) Uani 1 1 d . . . . .
H19A H 0.6923 0.0050 0.5823 0.052 Uiso 1 1 calc R U . . .
H19B H 0.5846 0.0424 0.4542 0.052 Uiso 1 1 calc R U . . .
C20 C 0.5549(4) -0.0528(3) 0.5223(4) 0.0414(13) Uani 1 1 d D . . . .
C21 C 0.6076(4) -0.1213(3) 0.5432(5) 0.065(2) Uani 1 1 d D U . . .
H21 H 0.6803 -0.1219 0.5726 0.078 Uiso 1 1 calc R U . . .
C22 C 0.5530(4) -0.1887(3) 0.5206(8) 0.083(3) Uani 1 1 d D U . . .
H22 H 0.5891 -0.2333 0.5339 0.100 Uiso 1 1 calc R U . . .
C23 C 0.4740(5) 0.4921(10) 0.6188(6) 0.0524(18) Uani 1 1 d . . . . .
H23 H 0.4768 0.4408 0.6129 0.063 Uiso 1 1 calc R U . . .
C24 C 0.4124(6) 0.6036(4) 0.5788(8) 0.0601(17) Uani 1 1 d . . . . .
H24 H 0.3660 0.6445 0.5416 0.072 Uiso 1 1 calc R U . . .
C25 C 0.5217(5) 0.6055(4) 0.6865(7) 0.0545(16) Uani 1 1 d . . . . .
H25 H 0.5629 0.6474 0.7346 0.065 Uiso 1 1 calc R U . . .
C26 C 0.9623(5) 0.5007(11) 1.1071(6) 0.0529(17) Uani 1 1 d . . . . .
H26 H 0.9647 0.5520 1.1007 0.063 Uiso 1 1 calc R U . . .
C27 C 1.0112(6) 0.3887(4) 1.1752(7) 0.0587(17) Uani 1 1 d . . . . .
H27 H 1.0526 0.3469 1.2239 0.070 Uiso 1 1 calc R U . . .
C28 C 0.9041(5) 0.3899(4) 1.0684(7) 0.0529(15) Uani 1 1 d . . . . .
H28 H 0.8587 0.3486 1.0303 0.063 Uiso 1 1 calc R U . . .

loop_
_atom_site_aniso_label
_atom_site_aniso_U_11
_atom_site_aniso_U_22
_atom_site_aniso_U_33
_atom_site_aniso_U_23
_atom_site_aniso_U_13
_atom_site_aniso_U_12
Cu1 0.0287(4) 0.0237(4) 0.0288(4) -0.0010(6) 0.0171(3) -0.0061(5)
Cu2 0.0335(8) 0.0293(11) 0.0345(8) -0.0076(12) 0.0196(7) -0.0015(10)
O1 0.044(3) 0.038(2) 0.081(3) 0.019(2) 0.026(2) -0.0096(19)
O2 0.051(3) 0.035(2) 0.056(3) -0.016(2) 0.010(2) 0.010(2)
O3 0.060(2) 0.032(2) 0.048(2) -0.0150(17) 0.038(2) -0.0179(18)
O4 0.055(3) 0.035(2) 0.053(3) -0.016(2) 0.012(2) 0.005(2)
O5 0.042(2) 0.041(2) 0.079(3) 0.016(2) 0.021(2) -0.004(2)
O6 0.064(3) 0.030(2) 0.048(2) -0.0168(17) 0.037(2) -0.0157(19)
N1 0.060(3) 0.042(3) 0.053(3) -0.002(2) 0.042(3) -0.005(2)
N2 0.067(4) 0.062(3) 0.052(3) 0.009(3) 0.043(3) 0.008(3)
N3 0.061(3) 0.046(3) 0.049(3) -0.005(2) 0.040(3) -0.006(2)
N4 0.063(3) 0.064(4) 0.059(3) -0.003(3) 0.048(3) -0.004(3)
C1 0.023(2) 0.031(3) 0.035(3) -0.002(2) 0.001(2) -0.001(2)
C2 0.022(2) 0.032(3) 0.028(3) -0.003(2) 0.008(2) -0.003(2)
C3 0.042(3) 0.033(3) 0.044(3) -0.010(2) 0.028(3) -0.007(2)
C4 0.051(3) 0.039(3) 0.042(3) -0.008(2) 0.032(3) -0.012(3)
C5 0.037(3) 0.029(3) 0.032(3) -0.007(2) 0.019(2) -0.009(2)
C6 0.042(3) 0.042(3) 0.043(3) -0.013(3) 0.029(3) -0.009(3)
C7 0.040(3) 0.032(3) 0.039(3) -0.007(2) 0.024(3) -0.010(2)
C8 0.046(3) 0.033(4) 0.039(3) -0.010(2) 0.023(3) -0.007(2)
C9 0.045(3) 0.024(2) 0.030(3) -0.002(2) 0.015(3) 0.002(2)
C10 0.071(4) 0.043(4) 0.041(3) 0.004(3) 0.021(3) 0.026(3)
C11 0.134(7) 0.028(3) 0.051(4) 0.004(3) 0.033(5) 0.017(4)
C12 0.022(3) 0.028(3) 0.039(3) 0.003(2) 0.005(2) -0.002(2)
C13 0.026(2) 0.028(2) 0.026(2) -0.002(2) 0.006(2) -0.002(2)
C14 0.035(3) 0.044(3) 0.034(3) 0.001(2) 0.019(2) -0.009(2)
C15 0.040(3) 0.035(3) 0.038(3) -0.010(2) 0.024(3) -0.005(2)
C16 0.032(3) 0.037(3) 0.030(3) -0.009(2) 0.015(2) -0.010(2)
C17 0.053(3) 0.036(3) 0.047(3) -0.013(3) 0.036(3) -0.016(3)
C18 0.041(3) 0.041(3) 0.037(3) -0.010(2) 0.023(3) -0.004(2)
C19 0.043(3) 0.041(4) 0.047(3) -0.013(2) 0.026(3) -0.001(2)
C20 0.052(3) 0.026(3) 0.030(3) -0.003(2) 0.014(3) 0.006(2)
C21 0.075(4) 0.041(4) 0.043(3) -0.005(3) 0.011(3) 0.021(3)
C22 0.136(7) 0.023(3) 0.052(4) 0.003(3) 0.030(5) 0.023(3)
C23 0.076(4) 0.050(5) 0.058(3) 0.002(4) 0.054(3) -0.001(4)
C24 0.070(4) 0.059(4) 0.070(4) 0.020(4) 0.051(4) 0.019(4)
C25 0.067(4) 0.045(4) 0.071(4) 0.008(3) 0.050(4) 0.006(3)
C26 0.075(4) 0.052(4) 0.054(3) -0.013(4) 0.051(3) -0.013(5)
C27 0.071(5) 0.057(4) 0.071(4) 0.007(4) 0.053(4) 0.011(4)
C28 0.057(4) 0.055(4) 0.055(4) -0.002(3) 0.037(3) -0.006(3)

loop_
_atom_type_symbol
_atom_type_description
_atom_type_scat_dispersion_real
_atom_type_scat_dispersion_imag
_atom_type_scat_source
C C 0.0033 0.0016 'International Tables Vol C Tables 4.2.6.8 and 6.1.1.4'
H H 0.0000 0.0000 'International Tables Vol C Tables 4.2.6.8 and 6.1.1.4'
N N 0.0061 0.0033 'International Tables Vol C Tables 4.2.6.8 and 6.1.1.4'
O O 0.0106 0.0060 'International Tables Vol C Tables 4.2.6.8 and 6.1.1.4'
Cu Cu 0.3201 1.2651 'International Tables Vol C Tables 4.2.6.8 and 6.1.1.4'

loop_
_geom_angle_atom_site_label_1
_geom_angle_atom_site_label_2
_geom_angle_atom_site_label_3
_geom_angle
_geom_angle_site_symmetry_1
_geom_angle_site_symmetry_3
O4 Cu1 O1 164.9(2) . .
O4 Cu1 N1 90.2(2) . .
O1 Cu1 N1 91.3(2) . .
O4 Cu1 N3 90.6(2) . .
O1 Cu1 N3 91.6(2) . .
N1 Cu1 N3 166.30(17) . .
O5 Cu2 O2 155.3(2) . .
O5 Cu2 N4 93.2(3) . 2_757
O2 Cu2 N4 89.5(2) . 2_757
O5 Cu2 N2 92.5(2) . 2_656
O2 Cu2 N2 89.8(3) . 2_656
N4 Cu2 N2 168.0(2) 2_757 2_656
C1 O1 Cu1 121.9(4) . .
C1 O2 Cu2 131.1(5) . .
C5 O3 C8 118.0(4) . .
C12 O4 Cu1 123.5(4) . .
C12 O5 Cu2 132.2(5) . .
C16 O6 C19 117.6(4) . .
C23 N1 C25 106.7(9) . .
C23 N1 Cu1 126.1(8) . .
C25 N1 Cu1 127.0(4) . .
C23 N2 C24 106.2(9) . .
C23 N2 Cu2 126.9(8) . 2_656
C24 N2 Cu2 126.7(5) . 2_656
C26 N3 C28 104.3(9) . .
C26 N3 Cu1 127.6(8) . .
C28 N3 Cu1 127.7(4) . .
C26 N4 C27 105.2(9) . .
C26 N4 Cu2 130.1(9) . 2_757
C27 N4 Cu2 124.6(5) . 2_757
O2 C1 O1 126.2(6) . .
O2 C1 C2 117.9(5) . .
O1 C1 C2 116.0(5) . .
C3 C2 C7 120.0 . .
C3 C2 C1 119.8(3) . .
C7 C2 C1 120.2(3) . .
C2 C3 C4 120.0 . .
C5 C4 C3 120.0 . .
O3 C5 C4 115.4(3) . .
O3 C5 C6 124.6(3) . .
C4 C5 C6 120.0 . .
C7 C6 C5 120.0 . .
C6 C7 C2 120.0 . .
O3 C8 C9 107.8(4) . .
C9 C9 C10 118.9(3) 2_757 .
C9 C9 C8 123.1(3) 2_757 .
C10 C9 C8 117.9(4) . .
C9 C10 C11 122.1(4) . .
C11 C11 C10 118.9(3) 2_757 .
O5 C12 O4 124.1(5) . .
O5 C12 C13 119.0(5) . .
O4 C12 C13 116.9(5) . .
C14 C13 C18 120.0 . .
C14 C13 C12 121.0(3) . .
C18 C13 C12 119.0(3) . .
C15 C14 C13 120.0 . .
C14 C15 C16 120.0 . .
O6 C16 C17 114.3(3) . .
O6 C16 C15 125.7(3) . .
C17 C16 C15 120.0 . .
C18 C17 C16 120.0 . .
C17 C18 C13 120.0 . .
O6 C19 C20 107.2(4) . .
C20 C20 C21 118.6(3) 2_656 .
C20 C20 C19 122.6(3) 2_656 .
C21 C20 C19 118.7(4) . .
C22 C21 C20 121.5(5) . .
C22 C22 C21 119.8(3) 2_656 .
N1 C23 N2 111.2(14) . .
N2 C24 C25 108.8(6) . .
N1 C25 C24 107.1(6) . .
N4 C26 N3 113.7(15) . .
C28 C27 N4 107.5(6) . .
C27 C28 N3 109.3(6) . .

loop_
_geom_bond_atom_site_label_1
_geom_bond_atom_site_label_2
_geom_bond_distance
_geom_bond_site_symmetry_2
Cu1 O4 1.864(5) .
Cu1 O1 1.884(5) .
Cu1 N1 2.086(5) .
Cu1 N3 2.087(6) .
Cu2 O5 1.817(7) .
Cu2 O2 1.846(6) .
Cu2 N4 2.200(6) 2_757
Cu2 N2 2.226(6) 2_656
O1 C1 1.275(7) .
O2 C1 1.245(7) .
O3 C5 1.361(4) .
O3 C8 1.444(6) .
O4 C12 1.274(6) .
O5 C12 1.252(7) .
O6 C16 1.360(4) .
O6 C19 1.444(6) .
N1 C23 1.324(13) .
N1 C25 1.365(8) .
N2 C23 1.343(12) .
N2 C24 1.343(9) .
N2 Cu2 2.226(6) 2_656
N3 C26 1.321(12) .
N3 C28 1.366(8) .
N4 C26 1.317(13) .
N4 C27 1.372(8) .
N4 Cu2 2.200(6) 2_757
C1 C2 1.507(6) .
C2 C3 1.3900 .
C2 C7 1.3900 .
C3 C4 1.3900 .
C4 C5 1.3900 .
C5 C6 1.3900 .
C6 C7 1.3900 .
C8 C9 1.502(6) .
C9 C9 1.386(9) 2_757
C9 C10 1.388(6) .
C10 C11 1.408(7) .
C11 C11 1.368(11) 2_757
C12 C13 1.502(6) .
C13 C14 1.3900 .
C13 C18 1.3900 .
C14 C15 1.3900 .
C15 C16 1.3900 .
C16 C17 1.3900 .
C17 C18 1.3900 .
C19 C20 1.479(7) .
C20 C20 1.403(9) 2_656
C20 C21 1.409(6) .
C21 C22 1.401(7) .
C22 C22 1.360(11) 2_656
C24 C25 1.366(10) .
C27 C28 1.343(9) .

loop_
_geom_hbond_atom_site_label_D
_geom_hbond_atom_site_label_H
_geom_hbond_atom_site_label_A
_geom_hbond_distance_DH
_geom_hbond_distance_HA
_geom_hbond_distance_DA
_geom_hbond_angle_DHA
_geom_hbond_site_symmetry_A
N1 H1 O1 0.88 2.27 2.842(7) 122.7 .
N1 H1 O4 0.88 2.23 2.802(7) 122.3 .
N3 H3 O1 0.88 2.27 2.850(7) 123.0 .
N3 H3 O4 0.88 2.25 2.811(7) 121.7 .
N2 H2 O2 0.88 2.30 2.886(7) 124.4 2_656
N2 H2 O5 0.88 2.31 2.934(7) 127.5 2_656
N4 H4 O2 0.88 2.23 2.858(7) 128.0 2_757
N4 H4 O5 0.88 2.35 2.930(7) 123.5 2_757
